data_4305800
loop_
_publ_author_name
'Chun-Yuen Wong'
'Fu-Wa Lee'
'Chi-Ming Che'
'Yung Fong Cheng'
'David Lee Phillips'
'Nianyong Zhu'

_publ_section_title
;
Spectroscopic Studies and Structures of trans-Ruthenium(II) and
Ruthenium(III) Bis(cyanide) Complexes Supported by a Tetradentate
Macrocyclic Tertiary Amine Ligand
;
_journal_name_full 'Inorganic Chemistry'
_journal_page_first 10308
_journal_page_last 10316
_journal_paper_doi 10.1021/ic800743a
_journal_volume 47
_journal_year 2008
_chemical_formula_moiety 'C18 H38 F6 N6 O P Ru'
_chemical_formula_sum 'C18 H38 F6 N6 O P Ru'
_chemical_formula_weight 600.58
_chemical_name_systematic
;
 ?
;
_space_group_IT_number 15
_symmetry_cell_setting monoclinic
_symmetry_space_group_name_Hall '-C 2yc'
_symmetry_space_group_name_H-M 'C 1 2/c 1'
_atom_sites_solution_hydrogens geom
_atom_sites_solution_primary direct
_atom_sites_solution_secondary difmap
_audit_creation_method SHELXL-97
_cell_angle_alpha 90.00
_cell_angle_beta 116.25(2)
_cell_angle_gamma 90.00
_cell_formula_units_Z 4
_cell_length_a 22.722(4)
_cell_length_b 12.625(2)
_cell_length_c 10.199(2)
_cell_measurement_reflns_used 0
_cell_measurement_temperature 301(2)
_cell_measurement_theta_max 0
_cell_measurement_theta_min 0
_cell_volume 2624.0(9)
_computing_molecular_graphics 'Ortep-3 for Windows (Farrugia, 1997)'
_computing_publication_material 'WinGX publication routines (Farrugia, 1999)'
_computing_structure_refinement 'SHELXL-97 (Sheldrick, 1997)'
_computing_structure_solution 'SHELXS-97 (Sheldrick, 1997)'
_diffrn_ambient_temperature 301(2)
_diffrn_measured_fraction_theta_full 0.998
_diffrn_measured_fraction_theta_max 0.998
_diffrn_radiation_monochromator graphite
_diffrn_radiation_source 'fine-focus sealed tube'
_diffrn_radiation_type MoK\a
_diffrn_radiation_wavelength 0.71073
_diffrn_reflns_av_R_equivalents 0.0205
_diffrn_reflns_av_sigmaI/netI 0.0429
_diffrn_reflns_limit_h_max 26
_diffrn_reflns_limit_h_min 0
_diffrn_reflns_limit_k_max 14
_diffrn_reflns_limit_k_min 0
_diffrn_reflns_limit_l_max 10
_diffrn_reflns_limit_l_min -12
_diffrn_reflns_number 2378
_diffrn_reflns_theta_full 24.99
_diffrn_reflns_theta_max 24.99
_diffrn_reflns_theta_min 2.57
_exptl_absorpt_coefficient_mu 0.723
_exptl_absorpt_correction_type none
_exptl_crystal_colour brown
_exptl_crystal_density_diffrn 1.520
_exptl_crystal_density_method 'not measured'
_exptl_crystal_description prism
_exptl_crystal_F_000 1236
_exptl_crystal_size_max 0.3
_exptl_crystal_size_mid 0.2
_exptl_crystal_size_min 0.1
_refine_diff_density_max 1.108
_refine_diff_density_min -0.569
_refine_diff_density_rms 0.114
_refine_ls_extinction_method none
_refine_ls_goodness_of_fit_ref 1.182
_refine_ls_hydrogen_treatment ride-on
_refine_ls_matrix_type full
_refine_ls_number_parameters 201
_refine_ls_number_reflns 2318
_refine_ls_number_restraints 4
_refine_ls_restrained_S_all 1.181
_refine_ls_R_factor_all 0.0538
_refine_ls_R_factor_gt 0.0440
_refine_ls_shift/su_max 0.000
_refine_ls_shift/su_mean 0.000
_refine_ls_structure_factor_coef Fsqd
_refine_ls_weighting_details 'calc w=1/[\s^2^(Fo^2^)+(0.0681P)^2^+7.2739P] where P=(Fo^2^+2Fc^2^)/3'
_refine_ls_weighting_scheme calc
_refine_ls_wR_factor_gt 0.1315
_refine_ls_wR_factor_ref 0.1389
_reflns_number_gt 1863
_reflns_number_total 2318
_reflns_threshold_expression >2sigma(I)
_cod_data_source_file ic800743a_si_002_2.cif
_cod_data_source_block Complex_2
_cod_original_cell_volume 2624.0(8)
_cod_original_sg_symbol_H-M 'C 2/c'
_cod_database_code 4305800

loop_
_symmetry_equiv_pos_as_xyz
'x, y, z'
'-x, y, -z+1/2'
'x+1/2, y+1/2, z'
'-x+1/2, y+1/2, -z+1/2'
'-x, -y, -z'
'x, -y, z-1/2'
'-x+1/2, -y+1/2, -z'
'x+1/2, -y+1/2, z-1/2'

loop_
_atom_site_label
_atom_site_type_symbol
_atom_site_fract_x
_atom_site_fract_y
_atom_site_fract_z
_atom_site_U_iso_or_equiv
_atom_site_adp_type
_atom_site_occupancy
_atom_site_symmetry_multiplicity
_atom_site_calc_flag
_atom_site_refinement_flags
_atom_site_disorder_assembly
_atom_site_disorder_group
C1 C 0.6366(3) 0.1501(5) 0.5516(7) 0.0668(15) Uani 1 1 d D . .
H1A H 0.6178 0.1304 0.6170 0.080 Uiso 0.694(10) 1 calc PR A 1
H1B H 0.6544 0.0867 0.5288 0.080 Uiso 0.694(10) 1 calc PR A 1
H1C H 0.6164 0.1375 0.6163 0.080 Uiso 0.306(10) 1 d PR B 2
H1D H 0.6570 0.0841 0.5454 0.080 Uiso 0.306(10) 1 d PR B 2
C2 C 0.5834(6) 0.196(3) 0.4120(15) 0.067(8) Uani 0.694(10) 1 d PD A 1
H2A H 0.5561 0.1370 0.3570 0.081 Uiso 0.694(10) 1 calc PR A 1
H2B H 0.5561 0.2406 0.4399 0.081 Uiso 0.694(10) 1 calc PR A 1
C2' C 0.5816(14) 0.171(7) 0.401(2) 0.060(14) Uani 0.306(10) 1 d PD A 2
H2C H 0.5440 0.1265 0.3810 0.072 Uiso 0.306(10) 1 calc PR B 2
H2D H 0.5680 0.2451 0.3902 0.072 Uiso 0.306(10) 1 calc PR B 2
C3' C 0.6132(8) 0.1447(15) 0.3058(19) 0.056(5) Uani 0.306(10) 1 d PD A 2
H3'1 H 0.5786 0.1312 0.2086 0.068 Uiso 0.306(10) 1 calc PR B 2
H3'2 H 0.6368 0.0787 0.3410 0.068 Uiso 0.306(10) 1 calc PR B 2
C3 C 0.6002(4) 0.2575(6) 0.3102(10) 0.059(3) Uani 0.694(10) 1 d PD A 1
H3A H 0.6073 0.3304 0.3434 0.071 Uiso 0.694(10) 1 calc PR A 1
H3B H 0.5625 0.2567 0.2149 0.071 Uiso 0.694(10) 1 calc PR A 1
C4' C 0.6791(8) 0.1699(13) 0.1815(15) 0.045(4) Uani 0.306(10) 1 d PD A 2
H4'1 H 0.7053 0.1078 0.2274 0.054 Uiso 0.306(10) 1 calc PR B 2
H4'2 H 0.6395 0.1454 0.0992 0.054 Uiso 0.306(10) 1 calc PR B 2
C4 C 0.6559(4) 0.2870(8) 0.1669(8) 0.058(3) Uani 0.694(10) 1 d PD A 1
H4A H 0.6143 0.2727 0.0832 0.069 Uiso 0.694(10) 1 calc PR A 1
H4B H 0.6556 0.3610 0.1924 0.069 Uiso 0.694(10) 1 calc PR A 1
C5 C 0.7087(10) 0.2720(15) 0.122(3) 0.065(5) Uani 0.694(10) 1 d PD A 1
H5A H 0.6954 0.3017 0.0249 0.078 Uiso 0.694(10) 1 calc PR A 1
H5B H 0.7167 0.1969 0.1172 0.078 Uiso 0.694(10) 1 calc PR A 1
C5' C 0.716(2) 0.236(3) 0.124(6) 0.052(9) Uani 0.306(10) 1 d PD A 2
H5C H 0.6842 0.2727 0.0392 0.062 Uiso 0.306(10) 1 calc PR B 2
H5D H 0.7394 0.1876 0.0893 0.062 Uiso 0.306(10) 1 calc PR B 2
C6 C 0.7697(3) 0.3246(6) 0.2273(6) 0.0718(17) Uani 1 1 d . . .
H6A H 0.7581 0.3949 0.2462 0.086 Uiso 0.694(10) 1 calc PR A 1
H6B H 0.7982 0.3333 0.1801 0.086 Uiso 0.694(10) 1 calc PR A 1
H6C H 0.7981 0.3460 0.1838 0.086 Uiso 0.306(10) 1 d PR B 2
H6D H 0.7474 0.3867 0.2390 0.086 Uiso 0.306(10) 1 d PR B 2
C7 C 0.6624(3) 0.3266(5) 0.6530(8) 0.0749(18) Uani 1 1 d . . .
H7A H 0.6347 0.3593 0.5612 0.112 Uiso 1 1 calc R A .
H7B H 0.6970 0.3746 0.7109 0.112 Uiso 1 1 calc R . .
H7C H 0.6369 0.3096 0.7042 0.112 Uiso 1 1 calc R . .
C8 C 0.6486(4) 0.1085(6) 0.2401(9) 0.062(3) Uani 0.694(10) 1 d P A 1
H8A H 0.6438 0.0651 0.3120 0.093 Uiso 0.694(10) 1 calc PR A 1
H8B H 0.6857 0.0844 0.2266 0.093 Uiso 0.694(10) 1 calc PR A 1
H8C H 0.6097 0.1036 0.1492 0.093 Uiso 0.694(10) 1 calc PR A 1
C8' C 0.6217(8) 0.3174(14) 0.2167(17) 0.050(5) Uani 0.306(10) 1 d P A 2
H8'1 H 0.5927 0.3007 0.1169 0.075 Uiso 0.306(10) 1 calc PR B 2
H8'2 H 0.6515 0.3722 0.2195 0.075 Uiso 0.306(10) 1 calc PR B 2
H8'3 H 0.5964 0.3414 0.2656 0.075 Uiso 0.306(10) 1 calc PR B 2
C9 C 0.7693(3) 0.0892(4) 0.5243(5) 0.0456(11) Uani 1 1 d . A .
P2 P 0.5000 -0.13845(18) 0.2500 0.0563(5) Uani 1 2 d S . .
Ru1 Ru 0.7500 0.2500 0.5000 0.0302(2) Uani 1 2 d S . .
N1 N 0.6910(2) 0.2289(3) 0.6266(5) 0.0446(9) Uani 1 1 d . . .
N2 N 0.6593(2) 0.2217(3) 0.2911(4) 0.0425(9) Uani 1 1 d . A .
N3 N 0.7787(3) 0.0004(4) 0.5407(5) 0.0716(14) Uani 1 1 d . . .
F1 F 0.4980(4) -0.2142(6) 0.3647(8) 0.152(3) Uani 1 1 d . . .
F2 F 0.5752(2) -0.1370(7) 0.3301(6) 0.175(3) Uani 1 1 d . . .
F3 F 0.5043(4) -0.0531(6) 0.1440(7) 0.164(3) Uani 1 1 d . . .
O1 O 0.4937(13) 0.5082(19) 0.158(2) 0.215(9) Uiso 0.50 1 d P . .

loop_
_atom_site_aniso_label
_atom_site_aniso_U_11
_atom_site_aniso_U_22
_atom_site_aniso_U_33
_atom_site_aniso_U_23
_atom_site_aniso_U_13
_atom_site_aniso_U_12
C1 0.057(3) 0.076(4) 0.074(4) 0.002(3) 0.035(3) -0.016(3)
C2 0.036(8) 0.091(17) 0.071(10) -0.011(8) 0.021(6) -0.019(8)
C2' 0.045(18) 0.08(3) 0.050(17) -0.011(14) 0.016(13) -0.040(14)
C3' 0.043(9) 0.061(11) 0.053(10) -0.006(8) 0.010(8) -0.012(8)
C3 0.040(4) 0.070(6) 0.052(5) 0.002(4) 0.006(4) -0.002(3)
C4' 0.052(9) 0.051(10) 0.022(7) -0.010(6) 0.008(6) 0.000(7)
C4 0.062(5) 0.061(5) 0.031(4) 0.006(4) 0.004(4) -0.006(4)
C5 0.072(10) 0.084(13) 0.032(5) 0.007(9) 0.017(7) -0.012(9)
C5' 0.061(14) 0.07(2) 0.022(10) 0.008(14) 0.017(9) 0.022(15)
C6 0.083(4) 0.091(5) 0.049(3) 0.013(3) 0.035(3) -0.004(3)
C7 0.080(4) 0.079(4) 0.085(5) -0.012(4) 0.054(4) 0.002(3)
C8 0.069(5) 0.053(5) 0.047(4) -0.009(4) 0.012(4) -0.019(4)
C8' 0.040(8) 0.054(10) 0.036(8) -0.003(7) -0.002(7) 0.013(7)
C9 0.050(3) 0.043(3) 0.037(2) -0.001(2) 0.013(2) -0.002(2)
P2 0.0480(10) 0.0746(14) 0.0499(11) 0.000 0.0249(9) 0.000
Ru1 0.0308(3) 0.0304(3) 0.0263(3) 0.00029(16) 0.0099(2) -0.00278(16)
N1 0.047(2) 0.052(2) 0.039(2) 0.0011(17) 0.0229(19) -0.0045(18)
N2 0.038(2) 0.047(2) 0.034(2) -0.0021(17) 0.0077(16) -0.0057(17)
N3 0.098(4) 0.041(3) 0.061(3) 0.004(2) 0.022(3) 0.008(3)
F1 0.152(5) 0.172(5) 0.170(6) 0.092(5) 0.106(5) 0.033(5)
F2 0.060(3) 0.358(11) 0.099(4) 0.032(5) 0.029(3) 0.011(4)
F3 0.206(7) 0.168(6) 0.157(5) 0.073(5) 0.114(5) 0.015(5)

loop_
_atom_type_symbol
_atom_type_description
_atom_type_scat_dispersion_real
_atom_type_scat_dispersion_imag
_atom_type_scat_source
C C 0.0033 0.0016 'International Tables Vol C Tables 4.2.6.8 and 6.1.1.4'
H H 0.0000 0.0000 'International Tables Vol C Tables 4.2.6.8 and 6.1.1.4'
P P 0.1023 0.0942 'International Tables Vol C Tables 4.2.6.8 and 6.1.1.4'
Ru Ru -1.2594 0.8363 'International Tables Vol C Tables 4.2.6.8 and 6.1.1.4'
N N 0.0061 0.0033 'International Tables Vol C Tables 4.2.6.8 and 6.1.1.4'
F F 0.0171 0.0103 'International Tables Vol C Tables 4.2.6.8 and 6.1.1.4'
O O 0.0106 0.0060 'International Tables Vol C Tables 4.2.6.8 and 6.1.1.4'

loop_
_geom_angle_atom_site_label_1
_geom_angle_atom_site_label_2
_geom_angle_atom_site_label_3
_geom_angle
_geom_angle_site_symmetry_1
_geom_angle_site_symmetry_3
_geom_angle_publ_flag
N1 C1 C2' 121(3) . . ?
N1 C1 C2 111.2(14) . . ?
C2' C1 C2 12(4) . . ?
N1 C1 H1A 109.4 . . ?
C2' C1 H1A 109.0 . . ?
C2 C1 H1A 109.4 . . ?
N1 C1 H1B 109.4 . . ?
C2' C1 H1B 98.6 . . ?
C2 C1 H1B 109.4 . . ?
H1A C1 H1B 108.0 . . ?
N1 C1 H1C 107.0 . . ?
C2' C1 H1C 107.0 . . ?
C2 C1 H1C 106.3 . . ?
H1A C1 H1C 5.6 . . ?
H1B C1 H1C 113.6 . . ?
N1 C1 H1D 107.0 . . ?
C2' C1 H1D 106.9 . . ?
C2 C1 H1D 118.1 . . ?
H1A C1 H1D 101.1 . . ?
H1B C1 H1D 9.2 . . ?
H1C C1 H1D 106.7 . . ?
C3 C2 C1 120.9(11) . . ?
C3 C2 H2A 107.1 . . ?
C1 C2 H2A 107.1 . . ?
C3 C2 H2B 107.1 . . ?
C1 C2 H2B 107.1 . . ?
H2A C2 H2B 106.8 . . ?
C3' C2' C1 101.7(16) . . ?
C3' C2' H2C 111.4 . . ?
C1 C2' H2C 111.4 . . ?
C3' C2' H2D 111.4 . . ?
C1 C2' H2D 111.4 . . ?
H2C C2' H2D 109.3 . . ?
C2' C3' N2 119(3) . . ?
C2' C3' H3'1 107.6 . . ?
N2 C3' H3'1 107.6 . . ?
C2' C3' H3'2 107.6 . . ?
N2 C3' H3'2 107.6 . . ?
H3'1 C3' H3'2 107.0 . . ?
C2 C3 N2 117.0(10) . . ?
C2 C3 H3A 108.0 . . ?
N2 C3 H3A 108.0 . . ?
C2 C3 H3B 108.0 . . ?
N2 C3 H3B 108.0 . . ?
H3A C3 H3B 107.3 . . ?
C5' C4' N2 117(2) . . ?
C5' C4' H4'1 108.0 . . ?
N2 C4' H4'1 108.0 . . ?
C5' C4' H4'2 108.0 . . ?
N2 C4' H4'2 108.0 . . ?
H4'1 C4' H4'2 107.3 . . ?
C5 C4 N2 116.9(10) . . ?
C5 C4 H4A 108.1 . . ?
N2 C4 H4A 108.1 . . ?
C5 C4 H4B 108.1 . . ?
N2 C4 H4B 108.1 . . ?
H4A C4 H4B 107.3 . . ?
C4 C5 C6 110.0(15) . . ?
C4 C5 H5A 109.7 . . ?
C6 C5 H5A 109.7 . . ?
C4 C5 H5B 109.7 . . ?
C6 C5 H5B 109.7 . . ?
H5A C5 H5B 108.2 . . ?
C4' C5' C6 121(3) . . ?
C4' C5' H5C 107.0 . . ?
C6 C5' H5C 107.0 . . ?
C4' C5' H5D 107.0 . . ?
C6 C5' H5D 107.0 . . ?
H5C C5' H5D 106.7 . . ?
C5 C6 N1 118.0(8) . 7_656 ?
C5 C6 C5' 16.8(17) . . ?
N1 C6 C5' 105.8(15) 7_656 . ?
C5 C6 H6A 107.8 . . ?
N1 C6 H6A 107.8 7_656 . ?
C5' C6 H6A 124.2 . . ?
C5 C6 H6B 107.8 . . ?
N1 C6 H6B 107.8 7_656 . ?
C5' C6 H6B 103.2 . . ?
H6A C6 H6B 107.1 . . ?
C5 C6 H6C 112.9 . . ?
N1 C6 H6C 110.6 7_656 . ?
C5' C6 H6C 110.6 . . ?
H6A C6 H6C 97.5 . . ?
H6B C6 H6C 9.7 . . ?
C5 C6 H6D 94.6 . . ?
N1 C6 H6D 110.6 7_656 . ?
C5' C6 H6D 110.6 . . ?
H6A C6 H6D 14.4 . . ?
H6B C6 H6D 118.0 . . ?
H6C C6 H6D 108.7 . . ?
N1 C7 H7A 109.5 . . ?
N1 C7 H7B 109.5 . . ?
H7A C7 H7B 109.5 . . ?
N1 C7 H7C 109.5 . . ?
H7A C7 H7C 109.5 . . ?
H7B C7 H7C 109.5 . . ?
N2 C8 H8A 109.5 . . ?
N2 C8 H8B 109.5 . . ?
N2 C8 H8C 109.5 . . ?
N2 C8' H8'1 109.5 . . ?
N2 C8' H8'2 109.5 . . ?
H8'1 C8' H8'2 109.5 . . ?
N2 C8' H8'3 109.5 . . ?
H8'1 C8' H8'3 109.5 . . ?
H8'2 C8' H8'3 109.5 . . ?
N3 C9 Ru1 177.5(5) . . ?
F1 P2 F1 102.4(7) 2_655 . ?
F1 P2 F2 90.7(4) 2_655 . ?
F1 P2 F2 90.1(4) . . ?
F1 P2 F2 90.1(4) 2_655 2_655 ?
F1 P2 F2 90.7(4) . 2_655 ?
F2 P2 F2 178.7(7) . 2_655 ?
F1 P2 F3 174.7(5) 2_655 2_655 ?
F1 P2 F3 82.5(5) . 2_655 ?
F2 P2 F3 91.1(4) . 2_655 ?
F2 P2 F3 88.0(4) 2_655 2_655 ?
F1 P2 F3 82.5(5) 2_655 . ?
F1 P2 F3 174.7(5) . . ?
F2 P2 F3 88.0(4) . . ?
F2 P2 F3 91.1(4) 2_655 . ?
F3 P2 F3 92.6(6) 2_655 . ?
C9 Ru1 C9 180.000(1) . 7_656 ?
C9 Ru1 N2 89.17(18) . 7_656 ?
C9 Ru1 N2 90.83(18) 7_656 7_656 ?
C9 Ru1 N2 90.83(18) . . ?
C9 Ru1 N2 89.17(18) 7_656 . ?
N2 Ru1 N2 180.0 7_656 . ?
C9 Ru1 N1 92.09(17) . 7_656 ?
C9 Ru1 N1 87.91(17) 7_656 7_656 ?
N2 Ru1 N1 89.77(16) 7_656 7_656 ?
N2 Ru1 N1 90.23(16) . 7_656 ?
C9 Ru1 N1 87.91(17) . . ?
C9 Ru1 N1 92.09(17) 7_656 . ?
N2 Ru1 N1 90.23(16) 7_656 . ?
N2 Ru1 N1 89.77(16) . . ?
N1 Ru1 N1 180.00(13) 7_656 . ?
C7 N1 C1 108.4(5) . . ?
C7 N1 C6 108.0(5) . 7_656 ?
C1 N1 C6 101.5(4) . 7_656 ?
C7 N1 Ru1 115.4(3) . . ?
C1 N1 Ru1 110.5(3) . . ?
C6 N1 Ru1 112.1(3) 7_656 . ?
C8' N2 C3' 108.3(11) . . ?
C8' N2 C4 46.3(8) . . ?
C3' N2 C4 132.6(8) . . ?
C8' N2 C8 129.1(7) . . ?
C3' N2 C8 53.1(8) . . ?
C4 N2 C8 107.1(6) . . ?
C8' N2 C3 58.4(8) . . ?
C3' N2 C3 58.4(8) . . ?
C4 N2 C3 103.3(6) . . ?
C8 N2 C3 108.3(5) . . ?
C8' N2 C4' 105.4(10) . . ?
C3' N2 C4' 104.1(10) . . ?
C4 N2 C4' 62.2(7) . . ?
C8 N2 C4' 52.6(7) . . ?
C3 N2 C4' 142.3(7) . . ?
C8' N2 Ru1 115.9(7) . . ?
C3' N2 Ru1 113.7(7) . . ?
C4 N2 Ru1 113.6(4) . . ?
C8 N2 Ru1 114.8(4) . . ?
C3 N2 Ru1 109.0(4) . . ?
C4' N2 Ru1 108.6(6) . . ?

loop_
_geom_bond_atom_site_label_1
_geom_bond_atom_site_label_2
_geom_bond_distance
_geom_bond_site_symmetry_2
_geom_bond_publ_flag
C1 N1 1.506(7) . ?
C1 C2' 1.514(18) . ?
C1 C2 1.515(12) . ?
C1 H1A 0.9700 . ?
C1 H1B 0.9700 . ?
C1 H1C 0.9700 . ?
C1 H1D 0.9700 . ?
C2 C3 1.48(2) . ?
C2 H2A 0.9700 . ?
C2 H2B 0.9700 . ?
C2' C3' 1.48(3) . ?
C2' H2C 0.9700 . ?
C2' H2D 0.9700 . ?
C3' N2 1.484(17) . ?
C3' H3'1 0.9700 . ?
C3' H3'2 0.9700 . ?
C3 N2 1.508(10) . ?
C3 H3A 0.9700 . ?
C3 H3B 0.9700 . ?
C4' C5' 1.47(2) . ?
C4' N2 1.525(15) . ?
C4' H4'1 0.9700 . ?
C4' H4'2 0.9700 . ?
C4 C5 1.477(14) . ?
C4 N2 1.484(9) . ?
C4 H4A 0.9700 . ?
C4 H4B 0.9700 . ?
C5 C6 1.48(3) . ?
C5 H5A 0.9700 . ?
C5 H5B 0.9700 . ?
C5' C6 1.65(5) . ?
C5' H5C 0.9700 . ?
C5' H5D 0.9700 . ?
C6 N1 1.515(7) 7_656 ?
C6 H6A 0.9700 . ?
C6 H6B 0.9700 . ?
C6 H6C 0.9700 . ?
C6 H6D 0.9700 . ?
C7 N1 1.474(7) . ?
C7 H7A 0.9600 . ?
C7 H7B 0.9600 . ?
C7 H7C 0.9600 . ?
C8 N2 1.504(9) . ?
C8 H8A 0.9600 . ?
C8 H8B 0.9600 . ?
C8 H8C 0.9600 . ?
C8' N2 1.481(16) . ?
C8' H8'1 0.9600 . ?
C8' H8'2 0.9600 . ?
C8' H8'3 0.9600 . ?
C9 N3 1.140(7) . ?
C9 Ru1 2.069(5) . ?
P2 F1 1.527(5) 2_655 ?
P2 F1 1.527(5) . ?
P2 F2 1.533(5) . ?
P2 F2 1.533(5) 2_655 ?
P2 F3 1.560(5) 2_655 ?
P2 F3 1.560(5) . ?
Ru1 C9 2.069(5) 7_656 ?
Ru1 N2 2.243(4) 7_656 ?
Ru1 N2 2.243(4) . ?
Ru1 N1 2.251(4) 7_656 ?
Ru1 N1 2.251(4) . ?
N1 C6 1.515(7) 7_656 ?
O1 O1 1.76(4) 2_655 ?
